data_8000202
loop_
_publ_author_name
'Peng, Yu'
'Ye, Huanqing'
'Li, Zhe'
'Motevalli, Majid'
'Hern\'andez, Ignacio'
'Gillin, William P.'
'Wyatt, Peter B.'

_publ_section_title
;
 Visible-Range Sensitization of Er3+-Based Infrared Emission from
 Perfluorinated 2-Acylphenoxide Complexes
;
_journal_issue 9
_journal_name_full 'The Journal of Physical Chemistry Letters'
_journal_page_first 1560
_journal_paper_doi 10.1021/jz500519e
_journal_volume 5
_journal_year 2014
_chemical_formula_moiety 'C52 O8 F28 Er Cs, C6 H14'
_chemical_formula_sum 'C58 H14 Cs Er F28 O8'
_chemical_formula_weight 1670.86
_chemical_name_common 'C52 O8 F28 Er Cs'
_space_group_crystal_system monoclinic
_space_group_IT_number 15
_space_group_name_Hall '-C 2yc'
_space_group_name_H-M_alt 'C 1 2/c 1'
_symmetry_space_group_name_Hall '-C 2yc'
_symmetry_space_group_name_H-M 'C 1 2/c 1'
_atom_sites_solution_hydrogens geom
_atom_sites_solution_primary direct
_atom_sites_solution_secondary difmap
_cell_angle_alpha 90
_cell_angle_beta 107.2100(10)
_cell_angle_gamma 90
_cell_formula_units_Z 4
_cell_length_a 26.9050(15)
_cell_length_b 8.4640(4)
_cell_length_c 24.2743(13)
_cell_measurement_reflns_used 2373
_cell_measurement_temperature 100.(2)
_cell_measurement_theta_max 25.5194
_cell_measurement_theta_min 2.6920
_cell_volume 5280.3(5)
_computing_cell_refinement 'SAINT V7.68A (Bruker AXS, 2009)'
_computing_data_collection 'Bruker Instrument Service v2011.8.1.0'
_computing_data_reduction 'SAINT V7.68A (Bruker AXS, 2009)'
_computing_molecular_graphics 'Bruker SHELXTL'
_computing_publication_material 'Bruker SHELXTL'
_computing_structure_refinement 'SHELXL-97 (Sheldrick, 2008)'
_computing_structure_solution 'SHELXS-97 (Sheldrick, 2008)'
_diffrn_ambient_temperature 100.(2)
_diffrn_detector_area_resol_mean 8.3333
_diffrn_measured_fraction_theta_full 0.999
_diffrn_measured_fraction_theta_max 0.999
_diffrn_measurement_device_type 'Bruker APEX-II CCD'
_diffrn_measurement_method '\f and \w scans'
_diffrn_radiation_monochromator graphite
_diffrn_radiation_source 'sealed tube'
_diffrn_radiation_type MoK\a
_diffrn_radiation_wavelength 0.71073
_diffrn_reflns_av_R_equivalents 0.0900
_diffrn_reflns_av_sigmaI/netI 0.0826
_diffrn_reflns_limit_h_max 32
_diffrn_reflns_limit_h_min -35
_diffrn_reflns_limit_k_max 11
_diffrn_reflns_limit_k_min -11
_diffrn_reflns_limit_l_max 32
_diffrn_reflns_limit_l_min -32
_diffrn_reflns_number 25433
_diffrn_reflns_theta_full 28.30
_diffrn_reflns_theta_max 28.30
_diffrn_reflns_theta_min 1.58
_exptl_absorpt_coefficient_mu 2.428
_exptl_absorpt_correction_T_max 0.91
_exptl_absorpt_correction_T_min 0.82
_exptl_absorpt_correction_type multi-scan
_exptl_absorpt_process_details 'SADABS V2008/1 (Bruker AXS)'
_exptl_crystal_colour 'translucent light yellow'
_exptl_crystal_density_diffrn 2.102
_exptl_crystal_density_method 'not measured'
_exptl_crystal_description needle
_exptl_crystal_F_000 3204
_exptl_crystal_size_max 0.150
_exptl_crystal_size_mid 0.040
_exptl_crystal_size_min 0.040
_refine_diff_density_max 0.830
_refine_diff_density_min -0.898
_refine_ls_extinction_method none
_refine_ls_goodness_of_fit_ref 0.965
_refine_ls_hydrogen_treatment constr
_refine_ls_matrix_type full
_refine_ls_number_parameters 435
_refine_ls_number_reflns 6567
_refine_ls_number_restraints 0
_refine_ls_restrained_S_all 0.965
_refine_ls_R_factor_all 0.0910
_refine_ls_R_factor_gt 0.0420
_refine_ls_shift/su_max 0.000
_refine_ls_shift/su_mean 0.000
_refine_ls_structure_factor_coef Fsqd
_refine_ls_weighting_details 'calc w=1/[\s^2^(Fo^2^)+(0.0330P)^2^+0.0000P] where P=(Fo^2^+2Fc^2^)/3'
_refine_ls_weighting_scheme calc
_refine_ls_wR_factor_gt 0.0714
_refine_ls_wR_factor_ref 0.0853
_reflns_number_gt 4157
_reflns_number_total 6567
_reflns_threshold_expression >2sigma(I)
_cod_data_source_file jz500519e_si_002.cif
_cod_data_source_block complex_D
_cod_depositor_comments 'Adding full bibliography for 8000200--8000203.cif.'
_cod_database_code 8000202

loop_
_space_group_symop_operation_xyz
'x, y, z'
'-x, y, -z+1/2'
'x+1/2, y+1/2, z'
'-x+1/2, y+1/2, -z+1/2'
'-x, -y, -z'
'x, -y, z-1/2'
'-x+1/2, -y+1/2, -z'
'x+1/2, -y+1/2, z-1/2'

loop_
_atom_site_type_symbol
_atom_site_label
_atom_site_fract_x
_atom_site_fract_y
_atom_site_fract_z
_atom_site_U_iso_or_equiv
_atom_site_adp_type
_atom_site_calc_flag
_atom_site_refinement_flags
_atom_site_occupancy
C C1 0.0742(2) 0.6993(6) 0.4114(2) 0.0217(11) Uani d . 1
C C2 0.06572(19) 0.5698(5) 0.37181(19) 0.0191(10) Uani d . 1
C C3 0.09615(19) 0.4380(5) 0.3932(2) 0.0194(10) Uani d . 1
C C4 0.13161(19) 0.4278(6) 0.4494(2) 0.0217(11) Uani d . 1
C C5 0.1367(2) 0.5527(6) 0.4855(2) 0.0240(11) Uani d . 1
C C6 0.1073(2) 0.6895(5) 0.4652(2) 0.0222(11) Uani d . 1
C C7 0.09848(19) 0.2930(5) 0.3624(2) 0.0188(10) Uani d . 1
C C8 0.13629(19) 0.1880(5) 0.4030(2) 0.0193(11) Uani d . 1
C C9 0.1522(2) 0.0369(6) 0.3963(2) 0.0242(11) Uani d . 1
C C10 0.1883(2) -0.0362(6) 0.4423(2) 0.0269(12) Uani d . 1
C C11 0.2082(2) 0.0427(6) 0.4937(2) 0.0262(12) Uani d . 1
C C12 0.1915(2) 0.1940(6) 0.5012(2) 0.0237(11) Uani d . 1
C C13 0.15590(19) 0.2690(6) 0.4560(2) 0.0202(10) Uani d . 1
C C14 0.0693(2) 0.2196(6) 0.17766(19) 0.0217(11) Uani d . 1
C C15 0.1056(2) 0.3408(6) 0.18333(19) 0.0214(10) Uani d . 1
C C16 0.1039(2) 0.4956(6) 0.20871(19) 0.0217(11) Uani d . 1
C C17 0.14888(18) 0.5866(6) 0.20200(19) 0.0214(10) Uani d . 1
C C18 0.17757(19) 0.4887(6) 0.17545(19) 0.0212(11) Uani d . 1
C C19 0.15021(19) 0.3341(6) 0.1629(2) 0.0225(11) Uani d . 1
C C20 0.1587(2) 0.1990(6) 0.1367(2) 0.0296(13) Uani d . 1
C C21 0.1233(2) 1.0755(6) 0.1296(2) 0.0263(12) Uani d . 1
C C22 0.0811(2) 1.0833(6) 0.1491(2) 0.0274(11) Uani d . 1
C C23 0.2218(2) 0.5445(7) 0.1662(2) 0.0284(12) Uani d . 1
C C24 0.2378(2) 0.6995(7) 0.1820(2) 0.0297(13) Uani d . 1
C C25 0.2095(2) 0.7940(6) 0.2066(2) 0.0286(12) Uani d . 1
C C26 0.1647(2) 0.7387(6) 0.2170(2) 0.0278(12) Uani d . 1
C C27 0.9671(3) 0.2955(8) -0.0129(3) 0.062(2) Uani d . 1
H H27A 0.9779 0.2651 -0.047 0.075 Uiso calc R 1
H H27B 0.9308 0.3337 -0.0267 0.075 Uiso calc R 1
C C28 1.0018(3) 0.4288(7) 0.0186(3) 0.0545(19) Uani d . 1
H H28A 0.9915 0.4579 0.0532 0.065 Uiso calc R 1
H H28B 1.0383 0.3918 0.0316 0.065 Uiso calc R 1
Cs Cs1 0 0.89912(6) 0.25 0.03346(14) Uani d S 1
Er Er1 0 0.40074(4) 0.25 0.01763(9) Uani d S 1
F F1 -0.04760(12) 0.8349(3) 0.10584(12) 0.0279(7) Uani d . 1
F F2 0.11339(13) 0.8142(3) 0.50144(12) 0.0314(7) Uani d . 1
F F3 0.16916(13) 0.5548(4) 0.53963(12) 0.0360(8) Uani d . 1
F F4 0.13293(12) -0.0431(3) 0.34706(12) 0.0305(7) Uani d . 1
F F5 0.20468(13) -0.1828(3) 0.43654(14) 0.0351(8) Uani d . 1
F F6 0.24369(12) -0.0272(4) 0.53712(13) 0.0390(8) Uani d . 1
F F7 0.21132(12) 0.2632(4) 0.55251(12) 0.0324(7) Uani d . 1
F F8 0.19981(13) 0.1778(4) 0.11639(13) 0.0340(8) Uani d . 1
F F9 0.25260(12) 0.4558(4) 0.14415(13) 0.0358(8) Uani d . 1
F F10 0.28148(12) 0.7545(4) 0.17362(13) 0.0409(9) Uani d . 1
F F11 0.22391(13) 0.9457(4) 0.21900(13) 0.0372(8) Uani d . 1
F F12 0.13763(12) 0.8350(3) 0.24176(13) 0.0326(7) Uani d . 1
F F13 0.04937(12) 0.9563(3) 0.14306(12) 0.0325(7) Uani d . 1
F F14 0.13212(14) 0.9430(3) 0.10281(13) 0.0389(8) Uani d . 1
O O1 0.03124(12) 0.5787(4) 0.32185(13) 0.0208(7) Uani d . 1
O O2 0.07368(14) 0.2605(4) 0.31189(14) 0.0239(8) Uani d . 1
O O3 0.07208(13) 0.5431(4) 0.23242(14) 0.0226(8) Uani d . 1
O O4 0.02829(13) 0.2265(4) 0.19440(14) 0.0221(8) Uani d . 1
C C29 0.9694(3) 0.1473(9) 0.0257(4) 0.077(2) Uani d . 1
H H29A 1.0029 0.094 0.0319 0.116 Uiso calc R 1
H H29B 0.9412 0.0747 0.0066 0.116 Uiso calc R 1
H H29C 0.9655 0.1799 0.063 0.116 Uiso calc R 1

loop_
_atom_site_aniso_label
_atom_site_aniso_U_11
_atom_site_aniso_U_22
_atom_site_aniso_U_33
_atom_site_aniso_U_12
_atom_site_aniso_U_13
_atom_site_aniso_U_23
C1 0.021(3) 0.018(2) 0.030(3) 0.002(2) 0.013(2) 0.000(2)
C2 0.019(3) 0.021(3) 0.021(2) 0.001(2) 0.011(2) -0.0001(19)
C3 0.018(3) 0.020(3) 0.022(2) 0.0033(19) 0.009(2) -0.0031(18)
C4 0.016(3) 0.026(3) 0.026(2) 0.004(2) 0.010(2) 0.001(2)
C5 0.025(3) 0.030(3) 0.016(2) -0.005(2) 0.006(2) -0.001(2)
C6 0.028(3) 0.019(3) 0.024(3) -0.003(2) 0.014(2) -0.0086(19)
C7 0.019(3) 0.019(2) 0.022(2) 0.005(2) 0.011(2) 0.0020(19)
C8 0.014(3) 0.023(3) 0.025(3) 0.003(2) 0.012(2) 0.0002(19)
C9 0.024(3) 0.026(3) 0.027(3) 0.003(2) 0.015(2) 0.002(2)
C10 0.029(3) 0.022(3) 0.038(3) 0.005(2) 0.023(3) 0.007(2)
C11 0.020(3) 0.033(3) 0.029(3) 0.000(2) 0.013(2) 0.011(2)
C12 0.020(3) 0.032(3) 0.021(3) 0.001(2) 0.008(2) 0.005(2)
C13 0.014(3) 0.023(3) 0.027(3) 0.000(2) 0.011(2) 0.002(2)
C14 0.029(3) 0.020(3) 0.017(2) 0.001(2) 0.008(2) -0.0003(19)
C15 0.023(3) 0.023(2) 0.019(2) 0.005(2) 0.007(2) -0.001(2)
C16 0.018(3) 0.030(3) 0.015(2) 0.001(2) 0.002(2) 0.004(2)
C17 0.014(2) 0.029(3) 0.021(2) -0.003(2) 0.0045(19) 0.002(2)
C18 0.015(3) 0.035(3) 0.013(2) 0.004(2) 0.003(2) 0.005(2)
C19 0.016(3) 0.031(3) 0.021(2) 0.003(2) 0.006(2) 0.006(2)
C20 0.034(3) 0.032(3) 0.025(3) 0.013(3) 0.013(3) 0.006(2)
C21 0.038(3) 0.022(3) 0.021(2) 0.009(2) 0.012(2) 0.001(2)
C22 0.034(3) 0.023(3) 0.024(2) -0.002(2) 0.007(2) -0.002(2)
C23 0.022(3) 0.046(3) 0.020(3) -0.001(3) 0.010(2) 0.004(2)
C24 0.018(3) 0.047(3) 0.023(3) -0.009(3) 0.005(2) 0.003(2)
C25 0.026(3) 0.032(3) 0.025(3) -0.014(2) 0.002(2) 0.003(2)
C26 0.031(3) 0.030(3) 0.021(3) -0.005(2) 0.005(2) -0.006(2)
C27 0.067(6) 0.048(4) 0.087(6) -0.004(4) 0.048(5) -0.008(4)
C28 0.061(5) 0.050(4) 0.071(5) -0.001(4) 0.048(4) -0.008(3)
Cs1 0.0630(4) 0.0155(2) 0.0268(3) 0 0.0208(2) 0
Er1 0.01774(18) 0.01531(17) 0.02085(17) 0 0.00726(13) 0
F1 0.0364(19) 0.0164(14) 0.0332(16) -0.0024(13) 0.0139(14) 0.0054(12)
F2 0.046(2) 0.0235(16) 0.0267(16) -0.0038(14) 0.0137(15) -0.0104(12)
F3 0.046(2) 0.0366(18) 0.0209(15) -0.0027(15) 0.0030(14) -0.0069(13)
F4 0.0337(19) 0.0239(15) 0.0360(17) 0.0059(14) 0.0138(14) -0.0027(13)
F5 0.036(2) 0.0218(17) 0.052(2) 0.0121(14) 0.0192(16) 0.0135(14)
F6 0.032(2) 0.043(2) 0.0420(19) 0.0120(16) 0.0115(16) 0.0195(15)
F7 0.0300(19) 0.0431(19) 0.0213(15) 0.0047(15) 0.0034(13) 0.0037(13)
F8 0.038(2) 0.0361(19) 0.0372(17) 0.0138(15) 0.0261(15) 0.0065(14)
F9 0.0233(18) 0.052(2) 0.0367(18) 0.0014(15) 0.0161(14) 0.0009(15)
F10 0.0233(19) 0.063(2) 0.0384(19) -0.0174(17) 0.0121(15) 0.0033(16)
F11 0.035(2) 0.0375(19) 0.0356(17) -0.0201(15) 0.0055(15) -0.0051(14)
F12 0.0357(19) 0.0288(16) 0.0353(17) -0.0104(14) 0.0137(14) -0.0091(13)
F13 0.041(2) 0.0231(15) 0.0364(17) -0.0050(14) 0.0164(15) -0.0049(13)
F14 0.057(2) 0.0267(17) 0.0417(18) 0.0127(15) 0.0278(17) -0.0032(14)
O1 0.0188(18) 0.0186(18) 0.0251(17) 0.0042(15) 0.0068(14) -0.0019(14)
O2 0.025(2) 0.0254(19) 0.0211(18) 0.0057(16) 0.0067(15) -0.0030(14)
O3 0.021(2) 0.0236(17) 0.0263(18) -0.0047(15) 0.0121(16) -0.0030(14)
O4 0.024(2) 0.0188(18) 0.0268(18) -0.0022(15) 0.0121(16) -0.0018(14)
C29 0.076(6) 0.060(5) 0.097(7) -0.008(5) 0.029(5) 0.017(5)

loop_
_atom_type_symbol
_atom_type_description
_atom_type_scat_dispersion_real
_atom_type_scat_dispersion_imag
_atom_type_scat_source
C C 0.0033 0.0016 'International Tables Vol C Tables 4.2.6.8 and 6.1.1.4'
H H 0.0000 0.0000 'International Tables Vol C Tables 4.2.6.8 and 6.1.1.4'
O O 0.0106 0.0060 'International Tables Vol C Tables 4.2.6.8 and 6.1.1.4'
F F 0.0171 0.0103 'International Tables Vol C Tables 4.2.6.8 and 6.1.1.4'
Cs Cs -0.3680 2.1192 'International Tables Vol C Tables 4.2.6.8 and 6.1.1.4'
Er Er -0.2586 4.9576 'International Tables Vol C Tables 4.2.6.8 and 6.1.1.4'

loop_
_geom_angle_atom_site_label_1
_geom_angle_atom_site_label_2
_geom_angle_atom_site_label_3
_geom_angle_site_symmetry_1
_geom_angle_site_symmetry_3
_geom_angle
C6 C1 F1 . 2 119.3(4)
C6 C1 C2 . . 122.1(4)
F1 C1 C2 2 . 118.5(4)
O1 C2 C3 . . 125.3(4)
O1 C2 C1 . . 120.9(4)
C3 C2 C1 . . 113.8(4)
C2 C3 C4 . . 124.3(4)
C2 C3 C7 . . 126.6(4)
C4 C3 C7 . . 109.0(4)
C5 C4 C3 . . 119.1(4)
C5 C4 C13 . . 132.9(5)
C3 C4 C13 . . 108.0(4)
F3 C5 C4 . . 123.7(5)
F3 C5 C6 . . 117.9(4)
C4 C5 C6 . . 118.5(4)
C1 C6 F2 . . 120.0(4)
C1 C6 C5 . . 122.2(4)
F2 C6 C5 . . 117.8(4)
O2 C7 C3 . . 127.3(4)
O2 C7 C8 . . 125.9(4)
C3 C7 C8 . . 106.8(4)
C9 C8 C13 . . 120.9(5)
C9 C8 C7 . . 130.9(5)
C13 C8 C7 . . 108.2(4)
F4 C9 C8 . . 121.7(4)
F4 C9 C10 . . 119.1(4)
C8 C9 C10 . . 119.2(5)
F5 C10 C11 . . 119.5(5)
F5 C10 C9 . . 120.2(5)
C11 C10 C9 . . 120.3(5)
F6 C11 C10 . . 119.8(5)
F6 C11 C12 . . 119.4(5)
C10 C11 C12 . . 120.8(5)
F7 C12 C13 . . 122.1(4)
F7 C12 C11 . . 118.2(4)
C13 C12 C11 . . 119.7(5)
C12 C13 C8 . . 119.0(4)
C12 C13 C4 . . 133.1(5)
C8 C13 C4 . . 107.9(4)
O4 C14 C15 . . 125.3(4)
O4 C14 C22 . 1_545 121.7(5)
C15 C14 C22 . 1_545 113.0(5)
C14 C15 C19 . . 125.0(5)
C14 C15 C16 . . 126.4(5)
C19 C15 C16 . . 108.6(4)
O3 C16 C15 . . 127.3(5)
O3 C16 C17 . . 125.8(5)
C15 C16 C17 . . 106.9(4)
C26 C17 C18 . . 120.2(5)
C26 C17 C16 . . 131.1(5)
C18 C17 C16 . . 108.7(4)
C23 C18 C17 . . 119.7(5)
C23 C18 C19 . . 132.6(5)
C17 C18 C19 . . 107.8(4)
C20 C19 C15 . . 118.0(5)
C20 C19 C18 . . 133.9(5)
C15 C19 C18 . . 108.1(4)
F8 C20 C19 . . 123.5(5)
F8 C20 C21 . 1_545 117.5(4)
C19 C20 C21 . 1_545 119.0(5)
F14 C21 C22 . . 119.6(5)
F14 C21 C20 . 1_565 118.1(5)
C22 C21 C20 . 1_565 122.4(5)
C21 C22 F13 . . 119.4(5)
C21 C22 C14 . 1_565 122.6(5)
F13 C22 C14 . 1_565 118.0(5)
F9 C23 C18 . . 123.1(5)
F9 C23 C24 . . 117.3(5)
C18 C23 C24 . . 119.6(5)
F10 C24 C25 . . 119.7(5)
F10 C24 C23 . . 119.8(5)
C25 C24 C23 . . 120.4(5)
F11 C25 C24 . . 119.8(5)
F11 C25 C26 . . 119.3(5)
C24 C25 C26 . . 120.8(5)
F12 C26 C17 . . 121.3(5)
F12 C26 C25 . . 119.5(5)
C17 C26 C25 . . 119.3(5)
C28 C27 C29 . . 112.8(7)
C28 C27 H27A . . 109.0
C29 C27 H27A . . 109.0
C28 C27 H27B . . 109.0
C29 C27 H27B . . 109.0
H27A C27 H27B . . 107.8
C28 C28 C27 5_765 . 112.0(8)
C28 C28 H28A 5_765 . 109.2
C27 C28 H28A . . 109.2
C28 C28 H28B 5_765 . 109.2
C27 C28 H28B . . 109.2
H28A C28 H28B . . 107.9
O1 Cs1 O1 . 2 64.08(11)
O1 Cs1 O4 . 2_565 123.31(8)
O1 Cs1 O4 2 2_565 152.61(8)
O1 Cs1 O4 . 1_565 152.60(8)
O1 Cs1 O4 2 1_565 123.31(8)
O4 Cs1 O4 2_565 1_565 64.10(11)
O1 Cs1 F13 . 2 78.25(7)
O1 Cs1 F13 2 2 116.97(8)
O4 Cs1 F13 2_565 2 49.49(7)
O4 Cs1 F13 1_565 2 113.56(8)
O1 Cs1 F13 . . 116.97(8)
O1 Cs1 F13 2 . 78.25(7)
O4 Cs1 F13 2_565 . 113.56(8)
O4 Cs1 F13 1_565 . 49.49(7)
F13 Cs1 F13 2 . 163.04(10)
O1 Cs1 F1 . 2 49.03(7)
O1 Cs1 F1 2 2 112.59(7)
O4 Cs1 F1 2_565 2 76.89(7)
O4 Cs1 F1 1_565 2 119.89(7)
F13 Cs1 F1 2 2 47.64(7)
F13 Cs1 F1 . 2 136.14(8)
O1 Cs1 F1 . . 112.59(7)
O1 Cs1 F1 2 . 49.03(7)
O4 Cs1 F1 2_565 . 119.89(7)
O4 Cs1 F1 1_565 . 76.89(7)
F13 Cs1 F1 2 . 136.14(8)
F13 Cs1 F1 . . 47.64(7)
F1 Cs1 F1 2 . 161.57(9)
O1 Cs1 O3 . 2 45.92(8)
O1 Cs1 O3 2 2 46.04(7)
O4 Cs1 O3 2_565 2 116.84(8)
O4 Cs1 O3 1_565 2 159.73(8)
F13 Cs1 O3 2 2 71.23(7)
F13 Cs1 O3 . 2 124.29(7)
F1 Cs1 O3 2 2 78.47(7)
F1 Cs1 O3 . 2 86.40(7)
O1 Cs1 O3 . . 46.04(7)
O1 Cs1 O3 2 . 45.92(8)
O4 Cs1 O3 2_565 . 159.73(8)
O4 Cs1 O3 1_565 . 116.84(8)
F13 Cs1 O3 2 . 124.29(7)
F13 Cs1 O3 . . 71.23(7)
F1 Cs1 O3 2 . 86.40(7)
F1 Cs1 O3 . . 78.47(7)
O3 Cs1 O3 2 . 69.88(10)
O1 Cs1 F4 . 1_565 73.46(7)
O1 Cs1 F4 2 1_565 120.62(7)
O4 Cs1 F4 2_565 1_565 85.65(7)
O4 Cs1 F4 1_565 1_565 81.44(8)
F13 Cs1 F4 2 1_565 91.04(7)
F13 Cs1 F4 . 1_565 86.72(7)
F1 Cs1 F4 2 1_565 50.50(7)
F1 Cs1 F4 . 1_565 132.73(7)
O3 Cs1 F4 2 1_565 118.67(7)
O3 Cs1 F4 . 1_565 74.79(7)
O1 Cs1 F4 . 2_565 120.62(7)
O1 Cs1 F4 2 2_565 73.46(7)
O4 Cs1 F4 2_565 2_565 81.44(7)
O4 Cs1 F4 1_565 2_565 85.65(7)
F13 Cs1 F4 2 2_565 86.72(7)
F13 Cs1 F4 . 2_565 91.04(7)
F1 Cs1 F4 2 2_565 132.73(7)
F1 Cs1 F4 . 2_565 50.50(7)
O3 Cs1 F4 2 2_565 74.79(7)
O3 Cs1 F4 . 2_565 118.67(7)
F4 Cs1 F4 1_565 2_565 164.76(9)
O1 Er1 O1 . 2 96.83(16)
O1 Er1 O4 . . 140.60(12)
O1 Er1 O4 2 . 95.00(11)
O1 Er1 O4 . 2 95.00(11)
O1 Er1 O4 2 2 140.60(12)
O4 Er1 O4 . 2 99.25(16)
O1 Er1 O2 . 2 148.58(11)
O1 Er1 O2 2 2 78.40(11)
O4 Er1 O2 . 2 70.72(12)
O4 Er1 O2 2 2 72.15(11)
O1 Er1 O2 . . 78.40(11)
O1 Er1 O2 2 . 148.58(11)
O4 Er1 O2 . . 72.15(11)
O4 Er1 O2 2 . 70.72(12)
O2 Er1 O2 2 . 121.13(16)
O1 Er1 O3 . 2 70.65(11)
O1 Er1 O3 2 2 70.86(11)
O4 Er1 O3 . 2 148.31(12)
O4 Er1 O3 2 2 78.02(11)
O2 Er1 O3 2 2 78.56(11)
O2 Er1 O3 . 2 133.35(11)
O1 Er1 O3 . . 70.86(11)
O1 Er1 O3 2 . 70.65(11)
O4 Er1 O3 . . 78.03(11)
O4 Er1 O3 2 . 148.31(12)
O2 Er1 O3 2 . 133.35(11)
O2 Er1 O3 . . 78.56(11)
O3 Er1 O3 2 . 120.44(16)
O1 Er1 Cs1 . . 48.42(8)
O1 Er1 Cs1 2 . 48.42(8)
O4 Er1 Cs1 . . 130.38(8)
O4 Er1 Cs1 2 . 130.37(8)
O2 Er1 Cs1 2 . 119.43(8)
O2 Er1 Cs1 . . 119.43(8)
O3 Er1 Cs1 2 . 60.22(8)
O3 Er1 Cs1 . . 60.22(8)
O1 Er1 Cs1 . 1_545 131.58(8)
O1 Er1 Cs1 2 1_545 131.58(8)
O4 Er1 Cs1 . 1_545 49.62(8)
O4 Er1 Cs1 2 1_545 49.63(8)
O2 Er1 Cs1 2 1_545 60.57(8)
O2 Er1 Cs1 . 1_545 60.57(8)
O3 Er1 Cs1 2 1_545 119.78(8)
O3 Er1 Cs1 . 1_545 119.78(8)
Cs1 Er1 Cs1 . 1_545 180.0
C1 F1 Cs1 2 . 117.3(2)
C9 F4 Cs1 . 1_545 133.1(3)
C22 F13 Cs1 . . 114.9(3)
C2 O1 Er1 . . 133.0(3)
C2 O1 Cs1 . . 124.1(3)
Er1 O1 Cs1 . . 99.55(10)
C7 O2 Er1 . . 127.4(3)
C7 O2 Cs1 . 1_545 130.5(3)
Er1 O2 Cs1 . 1_545 84.92(9)
C16 O3 Er1 . . 128.5(3)
C16 O3 Cs1 . . 141.7(3)
Er1 O3 Cs1 . . 84.84(9)
C14 O4 Er1 . . 133.3(3)
C14 O4 Cs1 . 1_545 114.8(3)
Er1 O4 Cs1 . 1_545 98.33(10)
C27 C29 H29A . . 109.5
C27 C29 H29B . . 109.5
H29A C29 H29B . . 109.5
C27 C29 H29C . . 109.5
H29A C29 H29C . . 109.5
H29B C29 H29C . . 109.5

loop_
_geom_bond_atom_site_label_1
_geom_bond_atom_site_label_2
_geom_bond_site_symmetry_2
_geom_bond_distance
C1 C6 . 1.348(7)
C1 F1 2 1.352(5)
C1 C2 . 1.431(6)
C2 O1 . 1.293(5)
C2 C3 . 1.390(6)
C3 C4 . 1.416(6)
C3 C7 . 1.449(6)
C4 C5 . 1.355(7)
C4 C13 . 1.482(6)
C5 F3 . 1.345(5)
C5 C6 . 1.407(7)
C6 F2 . 1.353(5)
C7 O2 . 1.240(6)
C7 C8 . 1.485(7)
C8 C9 . 1.373(7)
C8 C13 . 1.413(7)
C9 F4 . 1.338(6)
C9 C10 . 1.389(7)
C10 F5 . 1.339(6)
C10 C11 . 1.377(7)
C11 F6 . 1.333(6)
C11 C12 . 1.386(7)
C12 F7 . 1.336(6)
C12 C13 . 1.380(7)
C14 O4 . 1.284(6)
C14 C15 . 1.396(7)
C14 C22 1_545 1.430(7)
C15 C19 . 1.427(7)
C15 C16 . 1.455(7)
C16 O3 . 1.231(6)
C16 C17 . 1.484(7)
C17 C26 . 1.371(7)
C17 C18 . 1.411(7)
C18 C23 . 1.359(7)
C18 C19 . 1.487(7)
C19 C20 . 1.362(7)
C20 F8 . 1.349(6)
C20 C21 1_545 1.390(8)
C21 F14 . 1.352(5)
C21 C22 . 1.354(7)
C21 C20 1_565 1.390(8)
C22 F13 . 1.353(6)
C22 C14 1_565 1.430(7)
C23 F9 . 1.342(6)
C23 C24 . 1.398(8)
C24 F10 . 1.336(6)
C24 C25 . 1.357(8)
C25 F11 . 1.350(6)
C25 C26 . 1.382(7)
C26 F12 . 1.348(6)
C27 C28 . 1.518(9)
C27 C29 . 1.556(9)
C27 H27A . 0.99
C27 H27B . 0.99
C28 C28 5_765 1.492(12)
C28 H28A . 0.99
C28 H28B . 0.99
Cs1 O1 . 3.200(3)
Cs1 O1 2 3.200(3)
Cs1 O4 2_565 3.269(3)
Cs1 O4 1_565 3.269(3)
Cs1 F13 2 3.283(3)
Cs1 F13 . 3.283(3)
Cs1 F1 2 3.395(3)
Cs1 F1 . 3.395(3)
Cs1 O3 2 3.676(3)
Cs1 O3 . 3.676(3)
Cs1 F4 1_565 3.687(3)
Cs1 F4 2_565 3.687(3)
Er1 O1 . 2.269(3)
Er1 O1 2 2.269(3)
Er1 O4 . 2.277(3)
Er1 O4 2 2.277(3)
Er1 O2 2 2.415(3)
Er1 O2 . 2.415(3)
Er1 O3 2 2.426(3)
Er1 O3 . 2.426(3)
Er1 Cs1 1_545 4.2457(7)
F1 C1 2 1.352(5)
F4 Cs1 1_545 3.687(3)
O2 Cs1 1_545 3.712(3)
O4 Cs1 1_545 3.269(3)
C29 H29A . 0.98
C29 H29B . 0.98
C29 H29C . 0.98

loop_
_geom_torsion_atom_site_label_1
_geom_torsion_atom_site_label_2
_geom_torsion_atom_site_label_3
_geom_torsion_atom_site_label_4
_geom_torsion_site_symmetry_1
_geom_torsion_site_symmetry_4
_geom_torsion
C6 C1 C2 O1 . . 175.3(5)
F1 C1 C2 O1 2 . -3.8(7)
C6 C1 C2 C3 . . -2.7(7)
F1 C1 C2 C3 2 . 178.2(4)
O1 C2 C3 C4 . . -176.3(5)
C1 C2 C3 C4 . . 1.6(7)
O1 C2 C3 C7 . . 6.0(8)
C1 C2 C3 C7 . . -176.1(5)
C2 C3 C4 C5 . . 0.4(8)
C7 C3 C4 C5 . . 178.5(5)
C2 C3 C4 C13 . . 179.4(4)
C7 C3 C4 C13 . . -2.6(5)
C3 C4 C5 F3 . . 179.8(4)
C13 C4 C5 F3 . . 1.2(9)
C3 C4 C5 C6 . . -1.5(7)
C13 C4 C5 C6 . . 179.9(5)
F1 C1 C6 F2 2 . 0.2(7)
C2 C1 C6 F2 . . -178.8(4)
F1 C1 C6 C5 2 . -179.1(4)
C2 C1 C6 C5 . . 1.8(8)
F3 C5 C6 C1 . . 179.1(5)
C4 C5 C6 C1 . . 0.4(8)
F3 C5 C6 F2 . . -0.2(7)
C4 C5 C6 F2 . . -179.0(4)
C2 C3 C7 O2 . . -0.6(8)
C4 C3 C7 O2 . . -178.6(5)
C2 C3 C7 C8 . . 179.9(5)
C4 C3 C7 C8 . . 1.9(5)
O2 C7 C8 C9 . . -1.0(9)
C3 C7 C8 C9 . . 178.5(5)
O2 C7 C8 C13 . . -180.0(5)
C3 C7 C8 C13 . . -0.5(5)
C13 C8 C9 F4 . . 178.1(4)
C7 C8 C9 F4 . . -0.7(8)
C13 C8 C9 C10 . . -0.4(7)
C7 C8 C9 C10 . . -179.3(5)
F4 C9 C10 F5 . . 2.1(7)
C8 C9 C10 F5 . . -179.3(4)
F4 C9 C10 C11 . . -179.2(4)
C8 C9 C10 C11 . . -0.5(7)
F5 C10 C11 F6 . . 0.3(7)
C9 C10 C11 F6 . . -178.5(4)
F5 C10 C11 C12 . . -179.3(4)
C9 C10 C11 C12 . . 1.9(8)
F6 C11 C12 F7 . . -1.1(7)
C10 C11 C12 F7 . . 178.5(5)
F6 C11 C12 C13 . . 178.1(4)
C10 C11 C12 C13 . . -2.3(7)
F7 C12 C13 C8 . . -179.5(4)
C11 C12 C13 C8 . . 1.3(7)
F7 C12 C13 C4 . . 0.7(8)
C11 C12 C13 C4 . . -178.4(5)
C9 C8 C13 C12 . . 0.0(7)
C7 C8 C13 C12 . . 179.2(4)
C9 C8 C13 C4 . . 179.9(4)
C7 C8 C13 C4 . . -1.0(5)
C5 C4 C13 C12 . . 0.7(9)
C3 C4 C13 C12 . . -178.0(5)
C5 C4 C13 C8 . . -179.0(5)
C3 C4 C13 C8 . . 2.2(5)
O4 C14 C15 C19 . . -177.9(4)
C22 C14 C15 C19 1_545 . 0.4(7)
O4 C14 C15 C16 . . -0.2(8)
C22 C14 C15 C16 1_545 . 178.0(4)
C14 C15 C16 O3 . . 4.6(8)
C19 C15 C16 O3 . . -177.4(5)
C14 C15 C16 C17 . . -176.7(5)
C19 C15 C16 C17 . . 1.2(5)
O3 C16 C17 C26 . . -3.0(8)
C15 C16 C17 C26 . . 178.3(5)
O3 C16 C17 C18 . . 176.8(4)
C15 C16 C17 C18 . . -1.9(5)
C26 C17 C18 C23 . . 1.8(7)
C16 C17 C18 C23 . . -178.0(4)
C26 C17 C18 C19 . . -178.4(4)
C16 C17 C18 C19 . . 1.8(5)
C14 C15 C19 C20 . . -1.0(7)
C16 C15 C19 C20 . . -179.0(4)
C14 C15 C19 C18 . . 177.8(4)
C16 C15 C19 C18 . . -0.2(5)
C23 C18 C19 C20 . . -2.6(9)
C17 C18 C19 C20 . . 177.5(5)
C23 C18 C19 C15 . . 178.8(5)
C17 C18 C19 C15 . . -1.0(5)
C15 C19 C20 F8 . . -179.0(4)
C18 C19 C20 F8 . . 2.5(9)
C15 C19 C20 C21 . 1_545 1.5(7)
C18 C19 C20 C21 . 1_545 -177.0(5)
F14 C21 C22 F13 . . 2.1(7)
C20 C21 C22 F13 1_565 . -177.1(4)
F14 C21 C22 C14 . 1_565 -179.9(4)
C20 C21 C22 C14 1_565 1_565 0.9(8)
C17 C18 C23 F9 . . 176.3(4)
C19 C18 C23 F9 . . -3.5(8)
C17 C18 C23 C24 . . -1.4(7)
C19 C18 C23 C24 . . 178.8(5)
F9 C23 C24 F10 . . 1.5(7)
C18 C23 C24 F10 . . 179.3(4)
F9 C23 C24 C25 . . -177.6(5)
C18 C23 C24 C25 . . 0.1(7)
F10 C24 C25 F11 . . 4.1(8)
C23 C24 C25 F11 . . -176.8(4)
F10 C24 C25 C26 . . -178.4(5)
C23 C24 C25 C26 . . 0.7(8)
C18 C17 C26 F12 . . 179.2(4)
C16 C17 C26 F12 . . -1.0(8)
C18 C17 C26 C25 . . -0.9(7)
C16 C17 C26 C25 . . 178.9(5)
F11 C25 C26 F12 . . -2.9(7)
C24 C25 C26 F12 . . 179.5(5)
F11 C25 C26 C17 . . 177.2(4)
C24 C25 C26 C17 . . -0.3(8)
C29 C27 C28 C28 . 5_765 -178.7(7)
O1 Cs1 Er1 O1 2 . 180.0
O4 Cs1 Er1 O1 2_565 . -53.01(16)
O4 Cs1 Er1 O1 1_565 . 126.99(16)
F13 Cs1 Er1 O1 2 . -51.23(12)
F13 Cs1 Er1 O1 . . 128.77(12)
F1 Cs1 Er1 O1 2 . -6.82(12)
F1 Cs1 Er1 O1 . . 173.18(12)
O3 Cs1 Er1 O1 2 . -89.85(14)
O3 Cs1 Er1 O1 . . 90.15(14)
F4 Cs1 Er1 O1 1_565 . 40.97(12)
F4 Cs1 Er1 O1 2_565 . -139.03(12)
O1 Cs1 Er1 O1 . 2 180.0
O4 Cs1 Er1 O1 2_565 2 126.99(16)
O4 Cs1 Er1 O1 1_565 2 -53.01(16)
F13 Cs1 Er1 O1 2 2 128.77(12)
F13 Cs1 Er1 O1 . 2 -51.23(12)
F1 Cs1 Er1 O1 2 2 173.18(12)
F1 Cs1 Er1 O1 . 2 -6.82(12)
O3 Cs1 Er1 O1 2 2 90.15(14)
O3 Cs1 Er1 O1 . 2 -89.85(14)
F4 Cs1 Er1 O1 1_565 2 -139.03(12)
F4 Cs1 Er1 O1 2_565 2 40.97(12)
O1 Cs1 Er1 O4 . . -126.99(16)
O1 Cs1 Er1 O4 2 . 53.01(16)
O4 Cs1 Er1 O4 2_565 . 180.0
O4 Cs1 Er1 O4 1_565 . 0
F13 Cs1 Er1 O4 2 . -178.22(13)
F13 Cs1 Er1 O4 . . 1.78(13)
F1 Cs1 Er1 O4 2 . -133.80(12)
F1 Cs1 Er1 O4 . . 46.19(12)
O3 Cs1 Er1 O4 2 . 143.16(14)
O3 Cs1 Er1 O4 . . -36.84(14)
F4 Cs1 Er1 O4 1_565 . -86.02(12)
F4 Cs1 Er1 O4 2_565 . 93.98(12)
O1 Cs1 Er1 O4 . 2 53.01(16)
O1 Cs1 Er1 O4 2 2 -126.99(16)
O4 Cs1 Er1 O4 2_565 2 0
O4 Cs1 Er1 O4 1_565 2 180.0
F13 Cs1 Er1 O4 2 2 1.78(13)
F13 Cs1 Er1 O4 . 2 -178.22(13)
F1 Cs1 Er1 O4 2 2 46.20(12)
F1 Cs1 Er1 O4 . 2 -133.81(12)
O3 Cs1 Er1 O4 2 2 -36.84(14)
O3 Cs1 Er1 O4 . 2 143.16(14)
F4 Cs1 Er1 O4 1_565 2 93.99(12)
F4 Cs1 Er1 O4 2_565 2 -86.01(12)
O1 Cs1 Er1 O2 . 2 144.03(14)
O1 Cs1 Er1 O2 2 2 -35.97(14)
O4 Cs1 Er1 O2 2_565 2 91.02(14)
O4 Cs1 Er1 O2 1_565 2 -88.98(14)
F13 Cs1 Er1 O2 2 2 92.80(10)
F13 Cs1 Er1 O2 . 2 -87.20(10)
F1 Cs1 Er1 O2 2 2 137.21(10)
F1 Cs1 Er1 O2 . 2 -42.79(10)
O3 Cs1 Er1 O2 2 2 54.18(12)
O3 Cs1 Er1 O2 . 2 -125.82(12)
F4 Cs1 Er1 O2 1_565 2 -175.00(10)
F4 Cs1 Er1 O2 2_565 2 5.00(10)
O1 Cs1 Er1 O2 . . -35.97(14)
O1 Cs1 Er1 O2 2 . 144.03(14)
O4 Cs1 Er1 O2 2_565 . -88.98(14)
O4 Cs1 Er1 O2 1_565 . 91.02(14)
F13 Cs1 Er1 O2 2 . -87.20(11)
F13 Cs1 Er1 O2 . . 92.80(11)
F1 Cs1 Er1 O2 2 . -42.78(10)
F1 Cs1 Er1 O2 . . 137.21(10)
O3 Cs1 Er1 O2 2 . -125.82(12)
O3 Cs1 Er1 O2 . . 54.18(12)
F4 Cs1 Er1 O2 1_565 . 5.01(10)
F4 Cs1 Er1 O2 2_565 . -174.99(10)
O1 Cs1 Er1 O3 . 2 89.85(14)
O1 Cs1 Er1 O3 2 2 -90.15(14)
O4 Cs1 Er1 O3 2_565 2 36.84(14)
O4 Cs1 Er1 O3 1_565 2 -143.16(14)
F13 Cs1 Er1 O3 2 2 38.62(10)
F13 Cs1 Er1 O3 . 2 -141.38(10)
F1 Cs1 Er1 O3 2 2 83.03(10)
F1 Cs1 Er1 O3 . 2 -96.97(10)
O3 Cs1 Er1 O3 . 2 180.0
F4 Cs1 Er1 O3 1_565 2 130.82(10)
F4 Cs1 Er1 O3 2_565 2 -49.18(10)
O1 Cs1 Er1 O3 . . -90.15(14)
O1 Cs1 Er1 O3 2 . 89.85(14)
O4 Cs1 Er1 O3 2_565 . -143.16(14)
O4 Cs1 Er1 O3 1_565 . 36.84(14)
F13 Cs1 Er1 O3 2 . -141.38(10)
F13 Cs1 Er1 O3 . . 38.62(10)
F1 Cs1 Er1 O3 2 . -96.97(10)
F1 Cs1 Er1 O3 . . 83.03(10)
O3 Cs1 Er1 O3 2 . 180.0
F4 Cs1 Er1 O3 1_565 . -49.18(10)
F4 Cs1 Er1 O3 2_565 . 130.82(10)
O1 Cs1 Er1 Cs1 . 1_545 100.(40)
O1 Cs1 Er1 Cs1 2 1_545 -80.(50)
O4 Cs1 Er1 Cs1 2_565 1_545 50.(40)
O4 Cs1 Er1 Cs1 1_565 1_545 -130.(50)
F13 Cs1 Er1 Cs1 2 1_545 50.(40)
F13 Cs1 Er1 Cs1 . 1_545 -130.(50)
F1 Cs1 Er1 Cs1 2 1_545 90.(40)
F1 Cs1 Er1 Cs1 . 1_545 -90.(50)
O3 Cs1 Er1 Cs1 2 1_545 10.(40)
O3 Cs1 Er1 Cs1 . 1_545 -170.(50)
F4 Cs1 Er1 Cs1 1_565 1_545 140.(40)
F4 Cs1 Er1 Cs1 2_565 1_545 -40.(50)
O1 Cs1 F1 C1 . 2 31.8(3)
O1 Cs1 F1 C1 2 2 23.1(3)
O4 Cs1 F1 C1 2_565 2 -125.9(3)
O4 Cs1 F1 C1 1_565 2 -175.2(3)
F13 Cs1 F1 C1 2 2 -64.8(3)
F13 Cs1 F1 C1 . 2 138.4(3)
F1 Cs1 F1 C1 2 2 27.9(3)
O3 Cs1 F1 C1 2 2 -6.8(3)
O3 Cs1 F1 C1 . 2 63.4(3)
F4 Cs1 F1 C1 1_565 2 119.8(3)
F4 Cs1 F1 C1 2_565 2 -80.0(3)
C8 C9 F4 Cs1 . 1_545 -45.3(6)
C10 C9 F4 Cs1 . 1_545 133.3(4)
C21 C22 F13 Cs1 . . 144.0(4)
C14 C22 F13 Cs1 1_565 . -34.1(5)
O1 Cs1 F13 C22 . . -117.1(3)
O1 Cs1 F13 C22 2 . -169.7(3)
O4 Cs1 F13 C22 2_565 . 36.3(3)
O4 Cs1 F13 C22 1_565 . 34.0(3)
F13 Cs1 F13 C22 2 . 35.3(3)
F1 Cs1 F13 C22 2 . -59.2(3)
F1 Cs1 F13 C22 . . 146.1(3)
O3 Cs1 F13 C22 2 . -170.4(3)
O3 Cs1 F13 C22 . . -122.5(3)
F4 Cs1 F13 C22 1_565 . -47.5(3)
F4 Cs1 F13 C22 2_565 . 117.4(3)
C3 C2 O1 Er1 . . 3.9(7)
C1 C2 O1 Er1 . . -173.8(3)
C3 C2 O1 Cs1 . . -150.9(4)
C1 C2 O1 Cs1 . . 31.3(6)
O1 Er1 O1 C2 2 . -159.1(4)
O4 Er1 O1 C2 . . -52.6(5)
O4 Er1 O1 C2 2 . 58.5(4)
O2 Er1 O1 C2 2 . 122.0(4)
O2 Er1 O1 C2 . . -10.6(4)
O3 Er1 O1 C2 2 . 134.0(4)
O3 Er1 O1 C2 . . -92.4(4)
Cs1 Er1 O1 C2 . . -159.1(4)
Cs1 Er1 O1 C2 1_545 . 20.9(4)
O1 Er1 O1 Cs1 2 . 0
O4 Er1 O1 Cs1 . . 106.51(16)
O4 Er1 O1 Cs1 2 . -142.35(11)
O2 Er1 O1 Cs1 2 . -78.9(2)
O2 Er1 O1 Cs1 . . 148.52(12)
O3 Er1 O1 Cs1 2 . -66.91(10)
O3 Er1 O1 Cs1 . . 66.75(11)
Cs1 Er1 O1 Cs1 1_545 . 180.0
O1 Cs1 O1 C2 2 . 161.6(4)
O4 Cs1 O1 C2 2_565 . -48.8(4)
O4 Cs1 O1 C2 1_565 . 48.8(4)
F13 Cs1 O1 C2 2 . -70.3(3)
F13 Cs1 O1 C2 . . 101.7(3)
F1 Cs1 O1 C2 2 . -27.3(3)
F1 Cs1 O1 C2 . . 154.4(3)
O3 Cs1 O1 C2 2 . -145.5(4)
O3 Cs1 O1 C2 . . 108.9(3)
F4 Cs1 O1 C2 1_565 . 24.3(3)
F4 Cs1 O1 C2 2_565 . -149.3(3)
O1 Cs1 O1 Er1 2 . 0
O4 Cs1 O1 Er1 2_565 . 149.52(9)
O4 Cs1 O1 Er1 1_565 . -112.89(16)
F13 Cs1 O1 Er1 2 . 128.04(11)
F13 Cs1 O1 Er1 . . -59.91(12)
F1 Cs1 O1 Er1 2 . 171.07(15)
F1 Cs1 O1 Er1 . . -7.29(13)
O3 Cs1 O1 Er1 2 . 52.87(10)
O3 Cs1 O1 Er1 . . -52.71(10)
F4 Cs1 O1 Er1 1_565 . -137.32(11)
F4 Cs1 O1 Er1 2_565 . 49.04(12)
C3 C7 O2 Er1 . . -12.7(7)
C8 C7 O2 Er1 . . 166.7(3)
C3 C7 O2 Cs1 . 1_545 -133.2(4)
C8 C7 O2 Cs1 . 1_545 46.2(7)
O1 Er1 O2 C7 . . 14.5(4)
O1 Er1 O2 C7 2 . 98.6(4)
O4 Er1 O2 C7 . . 168.0(4)
O4 Er1 O2 C7 2 . -85.1(4)
O2 Er1 O2 C7 2 . -138.9(4)
O3 Er1 O2 C7 2 . -34.3(5)
O3 Er1 O2 C7 . . 87.0(4)
Cs1 Er1 O2 C7 . . 41.1(4)
Cs1 Er1 O2 C7 1_545 . -138.9(4)
O1 Er1 O2 Cs1 . 1_545 153.35(10)
O1 Er1 O2 Cs1 2 1_545 -122.56(18)
O4 Er1 O2 Cs1 . 1_545 -53.15(9)
O4 Er1 O2 Cs1 2 1_545 53.80(9)
O2 Er1 O2 Cs1 2 1_545 0
O3 Er1 O2 Cs1 2 1_545 104.57(13)
O3 Er1 O2 Cs1 . 1_545 -134.10(9)
Cs1 Er1 O2 Cs1 . 1_545 180.0
C15 C16 O3 Er1 . . 1.8(7)
C17 C16 O3 Er1 . . -176.6(3)
C15 C16 O3 Cs1 . . -143.5(4)
C17 C16 O3 Cs1 . . 38.0(8)
O1 Er1 O3 C16 . . 148.4(4)
O1 Er1 O3 C16 2 . -106.8(4)
O4 Er1 O3 C16 . . -7.1(4)
O4 Er1 O3 C16 2 . 81.1(4)
O2 Er1 O3 C16 2 . -55.5(4)
O2 Er1 O3 C16 . . 66.8(4)
O3 Er1 O3 C16 2 . -159.3(4)
Cs1 Er1 O3 C16 . . -159.3(4)
Cs1 Er1 O3 C16 1_545 . 20.7(4)
O1 Er1 O3 Cs1 . . -52.35(9)
O1 Er1 O3 Cs1 2 . 52.45(9)
O4 Er1 O3 Cs1 . . 152.17(10)
O4 Er1 O3 Cs1 2 . -119.60(19)
O2 Er1 O3 Cs1 2 . 103.79(14)
O2 Er1 O3 Cs1 . . -133.90(9)
O3 Er1 O3 Cs1 2 . 0
Cs1 Er1 O3 Cs1 1_545 . 180.0
O1 Cs1 O3 C16 . . -159.1(5)
O1 Cs1 O3 C16 2 . 105.9(5)
O4 Cs1 O3 C16 2_565 . -93.2(5)
O4 Cs1 O3 C16 1_565 . -5.6(5)
F13 Cs1 O3 C16 2 . -158.2(5)
F13 Cs1 O3 C16 . . 14.2(5)
F1 Cs1 O3 C16 2 . -127.5(5)
F1 Cs1 O3 C16 . . 63.1(5)
O3 Cs1 O3 C16 2 . 153.5(5)
F4 Cs1 O3 C16 1_565 . -77.5(5)
F4 Cs1 O3 C16 2_565 . 94.7(5)
O1 Cs1 O3 Er1 . . 47.47(9)
O1 Cs1 O3 Er1 2 . -47.60(9)
O4 Cs1 O3 Er1 2_565 . 113.3(2)
O4 Cs1 O3 Er1 1_565 . -159.11(8)
F13 Cs1 O3 Er1 2 . 48.35(12)
F13 Cs1 O3 Er1 . . -139.30(10)
F1 Cs1 O3 Er1 2 . 79.03(9)
F1 Cs1 O3 Er1 . . -90.38(9)
O3 Cs1 O3 Er1 2 . 0
F4 Cs1 O3 Er1 1_565 . 128.99(9)
F4 Cs1 O3 Er1 2_565 . -58.75(10)
C15 C14 O4 Er1 . . -10.9(7)
C22 C14 O4 Er1 1_545 . 170.9(3)
C15 C14 O4 Cs1 . 1_545 -141.8(4)
C22 C14 O4 Cs1 1_545 1_545 40.1(5)
O1 Er1 O4 C14 . . -26.3(5)
O1 Er1 O4 C14 2 . 80.8(4)
O4 Er1 O4 C14 2 . -136.0(4)
O2 Er1 O4 C14 2 . 156.7(4)
O2 Er1 O4 C14 . . -69.8(4)
O3 Er1 O4 C14 2 . 141.8(4)
O3 Er1 O4 C14 . . 11.8(4)
Cs1 Er1 O4 C14 . . 44.0(4)
Cs1 Er1 O4 C14 1_545 . -136.0(4)
O1 Er1 O4 Cs1 . 1_545 109.72(16)
O1 Er1 O4 Cs1 2 1_545 -143.15(10)
O4 Er1 O4 Cs1 2 1_545 0
O2 Er1 O4 Cs1 2 1_545 -67.30(10)
O2 Er1 O4 Cs1 . 1_545 66.18(11)
O3 Er1 O4 Cs1 2 1_545 -82.2(2)
O3 Er1 O4 Cs1 . 1_545 147.86(12)
Cs1 Er1 O4 Cs1 . 1_545 180.0
